data_2215421
loop_
_publ_author_name
'Jing, Zuo-Liang'
'Yu, Ming'
'Chen, Xin'

_publ_contact_author_address
;
'College of Sciences
Tianjin University of Science and Technology
Tianjin 300457
P. R. China'
;
_publ_contact_author_email jzl74@tust.edu.cn
_publ_contact_author_fax 086(022)60600808
_publ_contact_author_name ' Jing Zuo-Liang'
_publ_contact_author_phone 086(022)60601178
_publ_section_title
;
 <i>N</i>'-[(Thiophen-3-yl)methylene]isonicotinohydrazide
;
_journal_coeditor_code CI2456
_journal_date_accepted 2007-09-06
_journal_date_recd_electronic 2007-08-30
_journal_issue 10
_journal_name_full 'Acta Crystallographica Section E'
_journal_page_first o4029
_journal_page_last o4029
_journal_paper_category QO
_journal_paper_doi 10.1107/S1600536807043760
_journal_volume 63
_journal_year 2007
_chemical_formula_iupac 'C11 H9 N3 O S'
_chemical_formula_moiety 'C11 H9 N3 O S'
_chemical_formula_sum 'C11 H9 N3 O S'
_chemical_formula_weight 231.27
_chemical_name_systematic
;
<i>N</i>'-[(Thiophen-3-yl)methylene]isonicotinohydrazide
;
_space_group_IT_number 14
_symmetry_cell_setting monoclinic
_symmetry_space_group_name_Hall '-P 2ybc'
_symmetry_space_group_name_H-M 'P 1 21/c 1'
_atom_sites_solution_hydrogens geom
_atom_sites_solution_primary direct
_atom_sites_solution_secondary difmap
_audit_creation_method SHELXL-97
_cell_angle_alpha 90.00
_cell_angle_beta 99.55(3)
_cell_angle_gamma 90.00
_cell_formula_units_Z 4
_cell_length_a 19.861(4)
_cell_length_b 5.1856(10)
_cell_length_c 10.103(2)
_cell_measurement_reflns_used 6540
_cell_measurement_temperature 113(2)
_cell_measurement_theta_max 22.5
_cell_measurement_theta_min 2.3
_cell_volume 1026.1(4)
_computing_cell_refinement 'CrystalClear (Rigaku/MSC, 2005)'
_computing_data_collection 'CrystalClear (Rigaku/MSC, 2005)'
_computing_data_reduction 'CrystalClear (Rigaku/MSC, 2005)'
_computing_molecular_graphics 'CrystalStructure (Rigaku/MSC, 2005)'
_computing_publication_material 'CrystalStructure (Rigaku/MSC, 2005)'
_computing_structure_refinement 'SHELXL97 (Sheldrick, 1997)'
_computing_structure_solution 'SHELXS97 (Sheldrick, 1997)'
_diffrn_ambient_temperature 113(2)
_diffrn_detector_area_resol_mean 7.31
_diffrn_measured_fraction_theta_full 0.994
_diffrn_measured_fraction_theta_max 0.994
_diffrn_measurement_device_type 'Rigaku Saturn'
_diffrn_measurement_method '\w and \f scans'
_diffrn_radiation_monochromator confocal
_diffrn_radiation_source 'rotating anode'
_diffrn_radiation_type MoK\a
_diffrn_radiation_wavelength 0.71073
_diffrn_reflns_av_R_equivalents 0.0454
_diffrn_reflns_av_sigmaI/netI 0.0348
_diffrn_reflns_limit_h_max 26
_diffrn_reflns_limit_h_min -26
_diffrn_reflns_limit_k_max 6
_diffrn_reflns_limit_k_min -6
_diffrn_reflns_limit_l_max 13
_diffrn_reflns_limit_l_min -13
_diffrn_reflns_number 11875
_diffrn_reflns_theta_full 27.92
_diffrn_reflns_theta_max 27.92
_diffrn_reflns_theta_min 2.08
_diffrn_standards_number 0
_exptl_absorpt_coefficient_mu 0.294
_exptl_absorpt_correction_T_max 0.988
_exptl_absorpt_correction_T_min 0.964
_exptl_absorpt_correction_type multi-scan
_exptl_absorpt_process_details 'CrystalClear (Rigaku/MSC, 2005)'
_exptl_crystal_colour yellow
_exptl_crystal_density_diffrn 1.497
_exptl_crystal_density_method 'not measured'
_exptl_crystal_description Block
_exptl_crystal_F_000 480
_exptl_crystal_size_max 0.10
_exptl_crystal_size_mid 0.08
_exptl_crystal_size_min 0.04
_refine_diff_density_max 0.335
_refine_diff_density_min -0.397
_refine_ls_extinction_method none
_refine_ls_goodness_of_fit_ref 1.052
_refine_ls_hydrogen_treatment mixed
_refine_ls_matrix_type full
_refine_ls_number_parameters 149
_refine_ls_number_reflns 2440
_refine_ls_number_restraints 0
_refine_ls_restrained_S_all 1.052
_refine_ls_R_factor_all 0.0430
_refine_ls_R_factor_gt 0.0386
_refine_ls_shift/su_max 0.001
_refine_ls_shift/su_mean <0.001
_refine_ls_structure_factor_coef Fsqd
_refine_ls_weighting_details 'calc w=1/[\s^2^(Fo^2^)+(0.0424P)^2^+0.7091P] where P=(Fo^2^+2Fc^2^)/3'
_refine_ls_weighting_scheme calc
_refine_ls_wR_factor_gt 0.0951
_refine_ls_wR_factor_ref 0.0983
_reflns_number_gt 2195
_reflns_number_total 2440
_reflns_threshold_expression I>2\s(I)
_cod_data_source_file ci2456.cif
_cod_data_source_block I
_cod_depositor_comments
;
The following automatic conversions were performed:
'_symmetry_cell_setting' value 'Monoclinic' changed to 'monoclinic'
according to '/home/saulius/struct/CIF-dictionaries/cif_core.dic'
dictionary named 'cif_core.dic' version 2.4.1 from 2010-06-29.

Automatic conversion script
Id: cif_fix_enum 1527 2010-12-29 10:47:43Z saulius 

The following automatic conversions were performed:

'_symmetry_cell_setting' value 'Monoclinic' changed to 'monoclinic'
according to /home/saulius/struct/CIF-dictionaries/cif_core.dic
dictionary named 'cif_core.dic' version 2.4.1 from 2010-06-29.

Automatic conversion script
Id: cif_fix_values 1715 2011-07-08 13:25:40Z adriana 
;
_cod_original_sg_symbol_H-M 'P 21/c'
_cod_database_code 2215421
_cod_database_fobs_code 2215421

loop_
_symmetry_equiv_pos_as_xyz
'x, y, z'
'-x, y+1/2, -z+1/2'
'-x, -y, -z'
'x, -y-1/2, z-1/2'

loop_
_atom_site_type_symbol
_atom_site_label
_atom_site_fract_x
_atom_site_fract_y
_atom_site_fract_z
_atom_site_U_iso_or_equiv
_atom_site_adp_type
_atom_site_calc_flag
_atom_site_refinement_flags
_atom_site_occupancy
S S1 0.43768(2) 1.25594(7) 0.87336(4) 0.01810(13) Uani d . 1
O O1 0.22717(6) 0.2606(2) 0.45121(11) 0.0203(3) Uani d . 1
N N1 0.28541(6) 0.5670(2) 0.66051(12) 0.0158(3) Uani d . 1
N N2 0.23603(6) 0.3826(3) 0.67066(13) 0.0158(3) Uani d . 1
N N3 0.03908(7) -0.2485(2) 0.60415(13) 0.0183(3) Uani d . 1
C C1 0.44033(8) 1.1592(3) 0.71162(14) 0.0162(3) Uani d . 1
H H1 0.4699 1.2304 0.6563 0.019 Uiso calc R 1
C C2 0.39400(7) 0.9650(3) 0.67280(15) 0.0170(3) Uani d . 1
H H2 0.3879 0.8854 0.5869 0.020 Uiso calc R 1
C C3 0.35604(7) 0.8963(3) 0.77658(14) 0.0150(3) Uani d . 1
C C4 0.37454(7) 1.0421(3) 0.89057(15) 0.0165(3) Uani d . 1
H H4 0.3546 1.0255 0.9693 0.020 Uiso calc R 1
C C5 0.30414(8) 0.6968(3) 0.76887(15) 0.0165(3) Uani d . 1
H H5 0.2836 0.6615 0.8454 0.020 Uiso calc R 1
C C6 0.20863(7) 0.2435(3) 0.56109(15) 0.0145(3) Uani d . 1
C C7 0.15088(7) 0.0699(3) 0.58219(14) 0.0142(3) Uani d . 1
C C8 0.13685(8) -0.1481(3) 0.50177(15) 0.0165(3) Uani d . 1
H H8 0.1648 -0.1912 0.4372 0.020 Uiso calc R 1
C C9 0.08158(8) -0.3008(3) 0.51736(16) 0.0187(3) Uani d . 1
H H9 0.0732 -0.4513 0.4635 0.022 Uiso calc R 1
C C10 0.05238(8) -0.0364(3) 0.67959(15) 0.0180(3) Uani d . 1
H H10 0.0224 0.0056 0.7405 0.022 Uiso calc R 1
C C11 0.10758(8) 0.1260(3) 0.67384(14) 0.0163(3) Uani d . 1
H H11 0.1156 0.2719 0.7311 0.020 Uiso calc R 1
H H2A 0.2262(11) 0.345(4) 0.750(2) 0.031(5) Uiso d . 1

loop_
_atom_site_aniso_label
_atom_site_aniso_U_11
_atom_site_aniso_U_22
_atom_site_aniso_U_33
_atom_site_aniso_U_12
_atom_site_aniso_U_13
_atom_site_aniso_U_23
S1 0.0206(2) 0.0185(2) 0.0154(2) -0.00303(14) 0.00348(15) -0.00190(13)
O1 0.0216(6) 0.0261(6) 0.0145(5) -0.0057(5) 0.0065(4) -0.0030(4)
N1 0.0140(6) 0.0170(6) 0.0162(6) -0.0020(5) 0.0018(4) 0.0011(5)
N2 0.0159(6) 0.0197(7) 0.0123(6) -0.0042(5) 0.0034(5) 0.0001(5)
N3 0.0191(6) 0.0189(7) 0.0165(6) -0.0031(5) 0.0018(5) 0.0021(5)
C1 0.0177(7) 0.0196(8) 0.0116(7) 0.0012(6) 0.0035(5) -0.0001(6)
C2 0.0181(7) 0.0197(8) 0.0134(7) -0.0006(6) 0.0029(5) -0.0014(6)
C3 0.0136(6) 0.0169(7) 0.0142(7) 0.0006(5) 0.0014(5) 0.0011(5)
C4 0.0171(7) 0.0187(7) 0.0144(7) 0.0001(6) 0.0048(5) 0.0006(6)
C5 0.0157(7) 0.0196(7) 0.0147(7) 0.0000(6) 0.0039(5) 0.0009(6)
C6 0.0139(7) 0.0151(7) 0.0144(7) 0.0013(5) 0.0022(5) 0.0000(5)
C7 0.0141(6) 0.0157(7) 0.0122(6) 0.0007(5) 0.0009(5) 0.0018(5)
C8 0.0185(7) 0.0170(7) 0.0145(7) 0.0008(6) 0.0043(5) 0.0001(6)
C9 0.0222(8) 0.0176(7) 0.0157(7) -0.0014(6) 0.0013(6) -0.0009(6)
C10 0.0166(7) 0.0222(8) 0.0156(7) 0.0008(6) 0.0038(5) 0.0014(6)
C11 0.0191(7) 0.0164(7) 0.0134(7) -0.0001(6) 0.0029(5) -0.0011(6)

loop_
_atom_type_symbol
_atom_type_description
_atom_type_scat_dispersion_real
_atom_type_scat_dispersion_imag
_atom_type_scat_source
C C 0.0033 0.0016 'International Tables Vol C Tables 4.2.6.8 and 6.1.1.4'
H H 0.0000 0.0000 'International Tables Vol C Tables 4.2.6.8 and 6.1.1.4'
N N 0.0061 0.0033 'International Tables Vol C Tables 4.2.6.8 and 6.1.1.4'
O O 0.0106 0.0060 'International Tables Vol C Tables 4.2.6.8 and 6.1.1.4'
S S 0.1246 0.1234 'International Tables Vol C Tables 4.2.6.8 and 6.1.1.4'

loop_
_geom_angle_atom_site_label_1
_geom_angle_atom_site_label_2
_geom_angle_atom_site_label_3
_geom_angle
C4 S1 C1 92.64(8)
C5 N1 N2 113.98(13)
C6 N2 N1 119.96(13)
C6 N2 H2A 120.4(14)
N1 N2 H2A 119.3(14)
C10 N3 C9 116.86(13)
C2 C1 S1 111.10(11)
C2 C1 H1 124.4
S1 C1 H1 124.4
C1 C2 C3 112.38(13)
C1 C2 H2 123.8
C3 C2 H2 123.8
C4 C3 C2 112.09(13)
C4 C3 C5 121.64(14)
C2 C3 C5 126.27(14)
C3 C4 S1 111.78(11)
C3 C4 H4 124.1
S1 C4 H4 124.1
N1 C5 C3 121.37(14)
N1 C5 H5 119.3
C3 C5 H5 119.3
O1 C6 N2 123.95(14)
O1 C6 C7 121.46(13)
N2 C6 C7 114.55(13)
C8 C7 C11 118.07(14)
C8 C7 C6 119.18(13)
C11 C7 C6 122.62(13)
C9 C8 C7 118.93(14)
C9 C8 H8 120.5
C7 C8 H8 120.5
N3 C9 C8 123.76(15)
N3 C9 H9 118.1
C8 C9 H9 118.1
N3 C10 C11 123.76(14)
N3 C10 H10 118.1
C11 C10 H10 118.1
C10 C11 C7 118.59(14)
C10 C11 H11 120.7
C7 C11 H11 120.7

loop_
_geom_bond_atom_site_label_1
_geom_bond_atom_site_label_2
_geom_bond_distance
S1 C4 1.7044(16)
S1 C1 1.7185(15)
O1 C6 1.2295(19)
N1 C5 1.287(2)
N1 N2 1.3856(18)
N2 C6 1.3572(19)
N2 H2A 0.88(2)
N3 C10 1.339(2)
N3 C9 1.342(2)
C1 C2 1.377(2)
C1 H1 0.95
C2 C3 1.434(2)
C2 H2 0.95
C3 C4 1.375(2)
C3 C5 1.453(2)
C4 H4 0.95
C5 H5 0.95
C6 C7 1.501(2)
C7 C8 1.393(2)
C7 C11 1.395(2)
C8 C9 1.384(2)
C8 H8 0.95
C9 H9 0.95
C10 C11 1.391(2)
C10 H10 0.95
C11 H11 0.95

loop_
_geom_hbond_atom_site_label_D
_geom_hbond_atom_site_label_H
_geom_hbond_atom_site_label_A
_geom_hbond_site_symmetry_A
_geom_hbond_distance_DH
_geom_hbond_distance_HA
_geom_hbond_distance_DA
_geom_hbond_angle_DHA
_geom_hbond_publ_flag
N2 H2A O1 4_566 0.88(2) 2.10(2) 2.9634(17) 167(2) yes
C1 H1 S1 4_585 0.95 2.82 3.4374(16) 123 yes
C4 H4 N1 4_576 0.95 2.59 3.535(2) 171 yes
C10 H10 N3 2_556 0.95 2.49 3.409(2) 162 yes

loop_
_geom_torsion_atom_site_label_1
_geom_torsion_atom_site_label_2
_geom_torsion_atom_site_label_3
_geom_torsion_atom_site_label_4
_geom_torsion
C5 N1 N2 C6 175.80(13)
C4 S1 C1 C2 -0.55(12)
S1 C1 C2 C3 0.19(17)
C1 C2 C3 C4 0.39(19)
C1 C2 C3 C5 -178.99(14)
C2 C3 C4 S1 -0.80(17)
C5 C3 C4 S1 178.62(11)
C1 S1 C4 C3 0.78(12)
N2 N1 C5 C3 179.34(13)
C4 C3 C5 N1 177.64(14)
C2 C3 C5 N1 -3.0(2)
N1 N2 C6 O1 3.7(2)
N1 N2 C6 C7 -174.11(12)
O1 C6 C7 C8 27.3(2)
N2 C6 C7 C8 -154.84(13)
O1 C6 C7 C11 -148.57(15)
N2 C6 C7 C11 29.3(2)
C11 C7 C8 C9 -0.9(2)
C6 C7 C8 C9 -176.99(13)
C10 N3 C9 C8 -0.6(2)
C7 C8 C9 N3 1.6(2)
C9 N3 C10 C11 -1.1(2)
N3 C10 C11 C7 1.7(2)
C8 C7 C11 C10 -0.6(2)
C6 C7 C11 C10 175.34(13)

loop_
_cod_related_entry_id
_cod_related_entry_database
_cod_related_entry_code
1 ChemSpider 5230273
